data_4300215
loop_
_publ_author_name
'F. Albert Cotton'
'Carlos A. Murillo'
'Hong-Cai Zhou'

_publ_section_title
;
A Dinuclear Cation with Both Four- and Five-Coordinate Cobalt(II)
;
_journal_name_full 'Inorganic Chemistry'
_journal_page_first 1039
_journal_page_last 1041
_journal_paper_doi 10.1021/ic991186+
_journal_volume 39
_journal_year 2000
_chemical_formula_moiety '[Co2 (C17 H16 N3)3] [Co (C17 H17 N3) Cl3], (C H3 C N)'
_chemical_formula_structural '[Co2 (DPhIP)3] [Co (HDPhIP) Cl3], MeCN'
_chemical_formula_sum 'C70 H68 Cl3 Co3 N13'
_chemical_formula_weight 1374.51
_space_group_IT_number 14
_symmetry_cell_setting monoclinic
_symmetry_space_group_name_Hall '-P 2yn'
_symmetry_space_group_name_H-M 'P 1 21/n 1'
_cell_angle_alpha 90.00
_cell_angle_beta 103.044(3)
_cell_angle_gamma 90.00
_cell_formula_units_Z 4
_cell_length_a 15.8538(8)
_cell_length_b 13.4781(4)
_cell_length_c 31.9115(12)
_cell_measurement_temperature 213(2)
_cell_volume 6642.9(5)
_diffrn_ambient_temperature 213(2)
_exptl_crystal_density_diffrn 1.374
_refine_ls_R_factor_obs 0.0440
_refine_ls_wR_factor_obs 0.1009
_cod_original_sg_symbol_H-M 'P 21/n'
_cod_database_code 4300215

loop_
_symmetry_equiv_pos_as_xyz
'x, y, z'
'-x+1/2, y+1/2, -z+1/2'
'-x, -y, -z'
'x-1/2, -y-1/2, z-1/2'

loop_
_atom_site_aniso_label
_atom_site_aniso_U_11
_atom_site_aniso_U_22
_atom_site_aniso_U_33
_atom_site_aniso_U_23
_atom_site_aniso_U_13
_atom_site_aniso_U_12
Co1 0.0387(3) 0.0252(3) 0.0301(3) -0.0051(2) 0.0149(2) -0.0022(2)
Co2 0.0357(3) 0.0243(3) 0.0231(3) 0.0016(2) 0.0041(2) -0.0035(2)
Co3 0.0410(3) 0.0226(3) 0.0358(3) 0.0028(2) 0.0198(2) 0.0063(2)
Cl1 0.0387(5) 0.0462(6) 0.0372(5) -0.0101(4) 0.0186(4) -0.0004(4)
Cl2 0.0421(6) 0.0494(6) 0.0353(5) -0.0103(4) 0.0183(4) -0.0121(4)
Cl3 0.0778(8) 0.0506(7) 0.0372(6) 0.0074(5) 0.0101(5) -0.0066(6)
N1 0.041(2) 0.025(2) 0.040(2) -0.0092(14) 0.020(2) -0.0034(14)
N2 0.032(2) 0.034(2) 0.047(2) -0.014(2) 0.020(2) -0.0084(14)
N3 0.037(2) 0.028(2) 0.040(2) -0.0079(15) 0.0153(15) -0.0015(14)
N4 0.035(2) 0.025(2) 0.032(2) 0.0019(13) 0.0111(14) 0.0019(14)
N5 0.038(2) 0.0171(15) 0.028(2) -0.0018(12) 0.0118(13) -0.0012(13)
N6 0.036(2) 0.027(2) 0.048(2) 0.0017(15) 0.015(2) 0.0002(15)
N7 0.028(2) 0.022(2) 0.030(2) -0.0038(13) 0.0063(14) 0.0021(12)
N8 0.025(2) 0.023(2) 0.0196(14) 0.0001(12) 0.0079(13) -0.0007(12)
N9 0.026(2) 0.032(2) 0.026(2) -0.0008(13) 0.0092(14) -0.0015(13)
N10 0.029(2) 0.029(2) 0.026(2) 0.0002(13) 0.0097(13) 0.0035(13)
N11 0.033(2) 0.0214(15) 0.0204(15) -0.0020(12) 0.0086(13) -0.0007(12)
N12 0.031(2) 0.028(2) 0.034(2) -0.0019(14) 0.0114(14) -0.0016(13)
C1 0.035(2) 0.027(2) 0.023(2) -0.005(2) 0.015(2) -0.001(2)
C2 0.052(3) 0.034(2) 0.033(2) 0.001(2) 0.006(2) 0.005(2)
C3 0.083(4) 0.033(2) 0.036(2) 0.001(2) 0.026(2) -0.006(2)
C4 0.076(4) 0.035(3) 0.068(3) -0.013(2) 0.049(3) -0.022(2)
C5 0.038(2) 0.054(3) 0.079(3) -0.014(3) 0.014(2) -0.012(2)
C6 0.043(2) 0.034(2) 0.045(2) 0.002(2) 0.008(2) 0.003(2)
C7 0.041(2) 0.029(2) 0.046(2) -0.012(2) 0.019(2) -0.005(2)
C8 0.051(3) 0.045(3) 0.086(4) -0.033(2) 0.045(3) -0.021(2)
C9 0.047(3) 0.062(3) 0.079(3) -0.033(3) 0.032(3) -0.024(2)
C10 0.036(2) 0.041(2) 0.059(3) -0.014(2) 0.025(2) -0.005(2)
C11 0.034(2) 0.030(2) 0.038(2) -0.003(2) 0.016(2) -0.001(2)
C12 0.038(2) 0.020(2) 0.036(2) 0.002(2) 0.008(2) 0.003(2)
C13 0.047(2) 0.031(2) 0.039(2) -0.004(2) 0.018(2) -0.007(2)
C14 0.043(2) 0.034(2) 0.047(2) 0.000(2) 0.016(2) -0.005(2)
C15 0.038(2) 0.034(2) 0.054(3) -0.001(2) 0.001(2) -0.005(2)
C16 0.047(3) 0.052(3) 0.047(3) -0.020(2) 0.001(2) -0.004(2)
C17 0.041(2) 0.042(2) 0.037(2) -0.008(2) 0.011(2) 0.003(2)
C18 0.040(2) 0.023(2) 0.048(2) 0.003(2) 0.015(2) 0.005(2)
C19 0.067(3) 0.055(3) 0.086(4) 0.030(3) 0.045(3) 0.030(3)
C20 0.070(4) 0.095(5) 0.169(7) 0.066(5) 0.075(4) 0.043(4)
C21 0.051(4) 0.075(4) 0.178(8) 0.041(5) 0.022(4) 0.023(3)
C22 0.059(3) 0.066(4) 0.086(4) 0.000(3) -0.005(3) 0.023(3)
C23 0.050(3) 0.052(3) 0.052(3) -0.001(2) 0.008(2) 0.016(2)
C24 0.041(2) 0.025(2) 0.022(2) -0.0019(15) 0.012(2) 0.002(2)
C25 0.047(2) 0.022(2) 0.053(3) -0.002(2) 0.020(2) 0.004(2)
C26 0.059(3) 0.021(2) 0.048(2) -0.003(2) 0.020(2) 0.001(2)
C27 0.051(2) 0.021(2) 0.046(2) -0.003(2) 0.010(2) -0.007(2)
C28 0.048(2) 0.022(2) 0.026(2) -0.001(2) 0.013(2) -0.003(2)
C29 0.039(2) 0.035(2) 0.064(3) -0.004(2) 0.018(2) -0.004(2)
C30 0.054(3) 0.043(3) 0.070(3) 0.002(2) 0.025(2) -0.009(2)
C31 0.062(4) 0.060(3) 0.112(5) 0.005(3) 0.043(3) -0.014(3)
C32 0.047(3) 0.074(4) 0.160(7) 0.009(4) 0.035(4) -0.014(3)
C33 0.040(3) 0.084(4) 0.154(6) 0.017(4) 0.016(3) 0.004(3)
C34 0.054(3) 0.052(3) 0.107(4) 0.016(3) 0.015(3) -0.003(2)
C35 0.024(2) 0.032(2) 0.032(2) 0.004(2) 0.005(2) 0.002(2)
C36 0.031(2) 0.038(2) 0.045(2) -0.001(2) 0.014(2) 0.002(2)
C37 0.036(3) 0.057(3) 0.070(3) 0.006(3) 0.025(2) 0.013(2)
C38 0.031(2) 0.081(4) 0.059(3) 0.015(3) 0.003(2) 0.002(2)
C39 0.041(3) 0.088(4) 0.055(3) -0.016(3) -0.001(2) -0.004(3)
C40 0.038(2) 0.053(3) 0.051(3) -0.018(2) 0.001(2) 0.004(2)
C41 0.030(2) 0.015(2) 0.025(2) -0.0046(14) 0.009(2) 0.0026(14)
C42 0.035(2) 0.028(2) 0.027(2) 0.001(2) 0.006(2) 0.007(2)
C43 0.049(2) 0.023(2) 0.029(2) 0.005(2) 0.010(2) 0.003(2)
C44 0.037(2) 0.030(2) 0.025(2) 0.000(2) 0.013(2) -0.006(2)
C45 0.033(2) 0.019(2) 0.023(2) -0.0039(14) 0.008(2) -0.0026(14)
C46 0.030(2) 0.037(2) 0.035(2) 0.003(2) 0.009(2) 0.000(2)
C47 0.041(2) 0.073(3) 0.043(3) -0.013(2) 0.020(2) -0.006(2)
C48 0.051(3) 0.113(5) 0.066(3) -0.011(3) 0.036(3) 0.000(3)
C49 0.031(3) 0.120(5) 0.072(4) 0.010(3) 0.024(3) -0.003(3)
C50 0.036(3) 0.104(4) 0.055(3) 0.001(3) 0.006(2) -0.013(3)
C51 0.035(2) 0.073(3) 0.036(2) 0.002(2) 0.013(2) -0.004(2)
C52 0.034(2) 0.034(2) 0.021(2) -0.002(2) 0.009(2) -0.004(2)
C53 0.045(3) 0.039(2) 0.045(2) 0.003(2) 0.003(2) -0.006(2)
C54 0.054(3) 0.048(3) 0.056(3) -0.004(2) 0.007(2) -0.018(2)
C55 0.040(3) 0.075(4) 0.048(3) -0.010(2) 0.006(2) -0.016(2)
C56 0.032(2) 0.063(3) 0.046(3) -0.003(2) 0.000(2) 0.009(2)
C57 0.042(2) 0.042(2) 0.035(2) -0.004(2) 0.006(2) 0.002(2)
C58 0.034(2) 0.019(2) 0.022(2) 0.0054(14) 0.006(2) 0.006(2)
C59 0.039(2) 0.033(2) 0.031(2) -0.004(2) 0.009(2) 0.005(2)
C60 0.043(2) 0.055(3) 0.028(2) -0.012(2) 0.011(2) 0.006(2)
C61 0.039(2) 0.049(3) 0.040(2) -0.011(2) 0.016(2) 0.005(2)
C62 0.033(2) 0.024(2) 0.027(2) 0.005(2) 0.011(2) 0.004(2)
C63 0.032(2) 0.045(2) 0.040(2) -0.006(2) 0.010(2) 0.003(2)
C64 0.050(3) 0.052(3) 0.085(4) 0.002(3) 0.032(3) -0.002(2)
C65 0.058(3) 0.081(4) 0.122(5) -0.011(4) 0.048(3) -0.019(3)
C66 0.033(3) 0.111(5) 0.090(4) -0.028(4) 0.022(3) -0.006(3)
C67 0.039(3) 0.076(4) 0.068(3) -0.016(3) 0.009(2) 0.018(3)
C68 0.046(3) 0.051(3) 0.044(2) -0.005(2) 0.013(2) 0.008(2)
N1S 0.053(4) 0.151(7) 0.178(7) -0.053(6) 0.002(4) 0.018(4)
C1S 0.091(5) 0.079(5) 0.164(8) -0.020(5) -0.051(5) 0.006(4)
C2S 0.051(4) 0.140(7) 0.118(6) -0.058(6) -0.022(4) 0.040(4)

loop_
_atom_site_label
_atom_site_type_symbol
_atom_site_fract_x
_atom_site_fract_y
_atom_site_fract_z
_atom_site_U_iso_or_equiv
_atom_site_thermal_displace_type
_atom_site_occupancy
_atom_site_calc_flag
_atom_site_refinement_flags
_atom_site_disorder_group
Co1 Co 0.92385(3) 0.24493(3) 0.18546(2) 0.03020(14) Uani 1 d . .
Co2 Co 0.12833(3) 0.77157(3) 0.070412(15) 0.02809(14) Uani 1 d . .
Co3 Co -0.07295(3) 0.73647(3) 0.06844(2) 0.03138(14) Uani 1 d . .
Cl1 Cl 1.02590(6) 0.24129(7) 0.14585(3) 0.0391(2) Uani 1 d . .
Cl2 Cl 0.80401(6) 0.17912(8) 0.14099(3) 0.0408(2) Uani 1 d . .
Cl3 Cl 0.96199(8) 0.16337(8) 0.24856(3) 0.0557(3) Uani 1 d . .
N1 N 0.9066(2) 0.3874(2) 0.20373(10) 0.0337(7) Uani 1 d . .
N2 N 0.8639(2) 0.4996(2) 0.24936(10) 0.0358(8) Uani 1 d . .
H2A H 0.9090(2) 0.5361(2) 0.24926(10) 0.043 Uiso 1 calc R .
N3 N 0.8242(2) 0.6071(2) 0.29754(10) 0.0337(7) Uani 1 d . .
N4 N 0.1404(2) 0.6274(2) 0.08099(9) 0.0304(7) Uani 1 d . .
N5 N -0.0054(2) 0.6052(2) 0.06996(9) 0.0270(7) Uani 1 d . .
N6 N -0.1476(2) 0.6003(2) 0.06120(10) 0.0359(8) Uani 1 d . .
N7 N -0.0914(2) 0.8051(2) 0.01056(9) 0.0270(7) Uani 1 d . .
N8 N 0.0529(2) 0.8183(2) 0.01381(8) 0.0224(6) Uani 1 d . .
N9 N 0.1949(2) 0.8158(2) 0.02329(9) 0.0273(7) Uani 1 d . .
N10 N 0.1569(2) 0.8598(2) 0.12094(9) 0.0276(7) Uani 1 d . .
N11 N 0.0147(2) 0.8424(2) 0.11836(8) 0.0244(6) Uani 1 d . .
N12 N -0.1262(2) 0.8155(2) 0.11018(9) 0.0305(7) Uani 1 d . .
C1 C 0.9720(2) 0.4592(3) 0.20049(11) 0.0272(8) Uani 1 d . .
C2 C 0.9486(3) 0.5464(3) 0.17775(12) 0.0401(10) Uani 1 d . .
H2B H 0.8904(3) 0.5573(3) 0.16391(12) 0.048 Uiso 1 calc R .
C3 C 1.0096(3) 0.6165(3) 0.17532(13) 0.0484(11) Uani 1 d . .
H3A H 0.9929(3) 0.6759(3) 0.16025(13) 0.058 Uiso 1 calc R .
C4 C 1.0941(3) 0.6013(3) 0.1945(2) 0.0542(13) Uani 1 d . .
H4A H 1.1357(3) 0.6502(3) 0.1930(2) 0.065 Uiso 1 calc R .
C5 C 1.1185(3) 0.5137(3) 0.2161(2) 0.0567(13) Uani 1 d . .
H5A H 1.1771(3) 0.5022(3) 0.2290(2) 0.068 Uiso 1 calc R .
C6 C 1.0570(3) 0.4423(3) 0.21887(13) 0.0410(10) Uani 1 d . .
H6A H 1.0740(3) 0.3823(3) 0.23338(13) 0.049 Uiso 1 calc R .
C7 C 0.8524(2) 0.4129(3) 0.22695(13) 0.0367(9) Uani 1 d . .
C8 C 0.7784(3) 0.3457(3) 0.2296(2) 0.0563(13) Uani 1 d . .
H8A H 0.7943(3) 0.3039(3) 0.2553(2) 0.068 Uiso 1 calc R .
H8B H 0.7650(3) 0.3024(3) 0.2043(2) 0.068 Uiso 1 calc R .
C9 C 0.6998(3) 0.4079(4) 0.2318(2) 0.0600(14) Uani 1 d . .
H9A H 0.6807(3) 0.4453(4) 0.2050(2) 0.072 Uiso 1 calc R .
H9B H 0.6522(3) 0.3647(4) 0.2354(2) 0.072 Uiso 1 calc R .
C10 C 0.7230(2) 0.4782(3) 0.26910(14) 0.0432(10) Uani 1 d . .
H10A H 0.6775(2) 0.5285(3) 0.26663(14) 0.052 Uiso 1 calc R .
H10B H 0.7259(2) 0.4416(3) 0.29591(14) 0.052 Uiso 1 calc R .
C11 C 0.8076(2) 0.5283(3) 0.27094(12) 0.0326(9) Uani 1 d . .
C12 C 0.8999(2) 0.6674(3) 0.30720(12) 0.0313(9) Uani 1 d . .
C13 C 0.9573(2) 0.6780(3) 0.28084(13) 0.0374(9) Uani 1 d . .
H13A H 0.9491(2) 0.6419(3) 0.25502(13) 0.045 Uiso 1 calc R .
C14 C 1.0266(3) 0.7416(3) 0.29247(13) 0.0403(10) Uani 1 d . .
H14A H 1.0658(3) 0.7479(3) 0.27447(13) 0.048 Uiso 1 calc R .
C15 C 1.0399(3) 0.7963(3) 0.32995(14) 0.0434(10) Uani 1 d . .
H15A H 1.0872(3) 0.8399(3) 0.33750(14) 0.052 Uiso 1 calc R .
C16 C 0.9822(3) 0.7854(3) 0.35597(14) 0.0501(11) Uani 1 d . .
H16A H 0.9900(3) 0.8223(3) 0.38157(14) 0.060 Uiso 1 calc R .
C17 C 0.9135(3) 0.7218(3) 0.34520(13) 0.0399(10) Uani 1 d . .
H17A H 0.8752(3) 0.7148(3) 0.36360(13) 0.048 Uiso 1 calc R .
C18 C 0.2279(2) 0.5928(3) 0.09244(13) 0.0360(9) Uani 1 d . .
C19 C 0.2792(3) 0.5995(4) 0.0628(2) 0.0651(15) Uani 1 d . .
H19A H 0.2545(3) 0.6181(4) 0.0343(2) 0.078 Uiso 1 calc R .
C20 C 0.3661(4) 0.5790(5) 0.0750(3) 0.104(3) Uani 1 d . .
H20A H 0.4009(4) 0.5845(5) 0.0549(3) 0.125 Uiso 1 calc R .
C21 C 0.4025(4) 0.5506(5) 0.1163(3) 0.102(2) Uani 1 d . .
H21A H 0.4623(4) 0.5377(5) 0.1243(3) 0.123 Uiso 1 calc R .
C22 C 0.3525(3) 0.5408(4) 0.1460(2) 0.074(2) Uani 1 d . .
H22A H 0.3772(3) 0.5199(4) 0.1742(2) 0.088 Uiso 1 calc R .
C23 C 0.2654(3) 0.5623(3) 0.13372(15) 0.0516(11) Uani 1 d . .
H23A H 0.2307(3) 0.5561(3) 0.15392(15) 0.062 Uiso 1 calc R .
C24 C 0.0748(2) 0.5664(3) 0.07794(11) 0.0287(8) Uani 1 d . .
C25 C 0.0869(3) 0.4558(3) 0.08201(14) 0.0392(10) Uani 1 d . .
H25A H 0.0922(3) 0.4361(3) 0.11205(14) 0.047 Uiso 1 calc R .
H25B H 0.1404(3) 0.4369(3) 0.07355(14) 0.047 Uiso 1 calc R .
C26 C 0.0109(3) 0.4024(3) 0.05376(13) 0.0416(10) Uani 1 d . .
H26A H 0.0181(3) 0.3305(3) 0.05783(13) 0.050 Uiso 1 calc R .
H26B H 0.0085(3) 0.4174(3) 0.02347(13) 0.050 Uiso 1 calc R .
C27 C -0.0724(3) 0.4351(3) 0.06534(13) 0.0396(10) Uani 1 d . .
H27A H -0.1220(3) 0.4080(3) 0.04441(13) 0.048 Uiso 1 calc R .
H27B H -0.0744(3) 0.4093(3) 0.09380(13) 0.048 Uiso 1 calc R .
C28 C -0.0785(2) 0.5470(3) 0.06562(11) 0.0314(9) Uani 1 d . .
C29 C -0.2314(3) 0.5628(3) 0.05951(15) 0.0449(10) Uani 1 d . .
C30 C -0.2483(3) 0.4862(3) 0.0856(2) 0.0535(12) Uani 1 d . .
H30A H -0.2023(3) 0.4540(3) 0.1044(2) 0.064 Uiso 1 calc R .
C31 C -0.3327(3) 0.4573(4) 0.0840(2) 0.074(2) Uani 1 d . .
H31A H -0.3438(3) 0.4052(4) 0.1015(2) 0.089 Uiso 1 calc R .
C32 C -0.3997(4) 0.5041(5) 0.0570(2) 0.092(2) Uani 1 d . .
H32A H -0.4568(4) 0.4834(5) 0.0557(2) 0.110 Uiso 1 calc R .
C33 C -0.3843(3) 0.5807(5) 0.0319(2) 0.094(2) Uani 1 d . .
H33A H -0.4309(3) 0.6133(5) 0.0136(2) 0.113 Uiso 1 calc R .
C34 C -0.3004(3) 0.6106(4) 0.0331(2) 0.071(2) Uani 1 d . .
H34A H -0.2902(3) 0.6638(4) 0.0158(2) 0.086 Uiso 1 calc R .
C35 C -0.1800(2) 0.8172(3) -0.01180(11) 0.0298(8) Uani 1 d . .
C36 C -0.2328(2) 0.8803(3) 0.00482(13) 0.0373(9) Uani 1 d . .
H36A H -0.2099(2) 0.9171(3) 0.02980(13) 0.045 Uiso 1 calc R .
C37 C -0.3193(3) 0.8892(3) -0.0152(2) 0.0526(12) Uani 1 d . .
H37A H -0.3550(3) 0.9324(3) -0.0039(2) 0.063 Uiso 1 calc R .
C38 C -0.3533(3) 0.8360(4) -0.0513(2) 0.0581(13) Uani 1 d . .
H38A H -0.4122(3) 0.8423(4) -0.0649(2) 0.070 Uiso 1 calc R .
C39 C -0.3015(3) 0.7735(4) -0.0677(2) 0.0631(14) Uani 1 d . .
H39A H -0.3249(3) 0.7368(4) -0.0927(2) 0.076 Uiso 1 calc R .
C40 C -0.2152(3) 0.7636(3) -0.04808(14) 0.0490(11) Uani 1 d . .
H40A H -0.1802(3) 0.7199(3) -0.05961(14) 0.059 Uiso 1 calc R .
C41 C -0.0293(2) 0.8353(2) -0.00736(11) 0.0231(8) Uani 1 d . .
C42 C -0.0470(2) 0.8887(3) -0.04994(11) 0.0298(8) Uani 1 d . .
H42A H -0.0670(2) 0.8405(3) -0.07304(11) 0.036 Uiso 1 calc R .
H42B H -0.0938(2) 0.9367(3) -0.05073(11) 0.036 Uiso 1 calc R .
C43 C 0.0310(2) 0.9424(3) -0.05821(12) 0.0338(9) Uani 1 d . .
H43A H 0.0422(2) 1.0016(3) -0.04000(12) 0.041 Uiso 1 calc R .
H43B H 0.0194(2) 0.9638(3) -0.08832(12) 0.041 Uiso 1 calc R .
C44 C 0.1098(2) 0.8756(3) -0.04873(11) 0.0297(8) Uani 1 d . .
H44A H 0.1016(2) 0.8204(3) -0.06924(11) 0.036 Uiso 1 calc R .
H44B H 0.1610(2) 0.9131(3) -0.05181(11) 0.036 Uiso 1 calc R .
C45 C 0.1230(2) 0.8364(2) -0.00402(11) 0.0244(8) Uani 1 d . .
C46 C 0.2783(2) 0.8224(3) 0.01427(12) 0.0337(9) Uani 1 d . .
C47 C 0.2976(3) 0.7874(4) -0.02323(14) 0.0506(11) Uani 1 d . .
H47A H 0.2538(3) 0.7608(4) -0.04520(14) 0.061 Uiso 1 calc R .
C48 C 0.3823(3) 0.7921(5) -0.0281(2) 0.073(2) Uani 1 d . .
H48A H 0.3954(3) 0.7683(5) -0.0536(2) 0.087 Uiso 1 calc R .
C49 C 0.4468(3) 0.8303(5) 0.0033(2) 0.072(2) Uani 1 d . .
H49A H 0.5039(3) 0.8325(5) -0.0005(2) 0.087 Uiso 1 calc R .
C50 C 0.4279(3) 0.8654(4) 0.0402(2) 0.0653(14) Uani 1 d . .
H50A H 0.4720(3) 0.8934(4) 0.0616(2) 0.078 Uiso 1 calc R .
C51 C 0.3450(3) 0.8600(3) 0.04616(13) 0.0474(11) Uani 1 d . .
H51A H 0.3332(3) 0.8821(3) 0.07220(13) 0.057 Uiso 1 calc R .
C52 C 0.2426(2) 0.8956(3) 0.13838(11) 0.0293(8) Uani 1 d . .
C53 C 0.2645(3) 0.9944(3) 0.13594(13) 0.0445(10) Uani 1 d . .
H53A H 0.2220(3) 1.0410(3) 0.12374(13) 0.053 Uiso 1 calc R .
C54 C 0.3499(3) 1.0245(3) 0.15159(15) 0.0539(12) Uani 1 d . .
H54A H 0.3647(3) 1.0918(3) 0.15026(15) 0.065 Uiso 1 calc R .
C55 C 0.4121(3) 0.9566(4) 0.16889(14) 0.0549(12) Uani 1 d . .
H55A H 0.4694(3) 0.9776(4) 0.17994(14) 0.066 Uiso 1 calc R .
C56 C 0.3913(3) 0.8583(3) 0.17017(14) 0.0485(11) Uani 1 d . .
H56A H 0.4345(3) 0.8115(3) 0.18122(14) 0.058 Uiso 1 calc R .
C57 C 0.3064(2) 0.8281(3) 0.15516(12) 0.0397(10) Uani 1 d . .
H57A H 0.2922(2) 0.7606(3) 0.15643(12) 0.048 Uiso 1 calc R .
C58 C 0.0910(2) 0.8846(2) 0.13724(10) 0.0252(8) Uani 1 d . .
C59 C 0.0982(2) 0.9533(3) 0.17498(12) 0.0342(9) Uani 1 d . .
H59A H 0.0900(2) 1.0219(3) 0.16469(12) 0.041 Uiso 1 calc R .
H59B H 0.1563(2) 0.9479(3) 0.19365(12) 0.041 Uiso 1 calc R .
C60 C 0.0313(2) 0.9284(3) 0.20050(12) 0.0415(10) Uani 1 d . .
H60A H 0.0442(2) 0.8635(3) 0.21429(12) 0.050 Uiso 1 calc R .
H60B H 0.0329(2) 0.9782(3) 0.22306(12) 0.050 Uiso 1 calc R .
C61 C -0.0571(2) 0.9266(3) 0.17087(13) 0.0418(10) Uani 1 d . .
H61A H -0.0741(2) 0.9943(3) 0.16138(13) 0.050 Uiso 1 calc R .
H61B H -0.0992(2) 0.9012(3) 0.18643(13) 0.050 Uiso 1 calc R .
C62 C -0.0581(2) 0.8623(2) 0.13223(11) 0.0276(8) Uani 1 d . .
C63 C -0.2093(2) 0.8253(3) 0.12004(13) 0.0385(9) Uani 1 d . .
C64 C -0.2469(3) 0.7442(4) 0.1349(2) 0.0599(13) Uani 1 d . .
H64A H -0.2166(3) 0.6838(4) 0.1397(2) 0.072 Uiso 1 calc R .
C65 C -0.3289(4) 0.7514(5) 0.1427(2) 0.083(2) Uani 1 d . .
H65A H -0.3541(4) 0.6958(5) 0.1527(2) 0.099 Uiso 1 calc R .
C66 C -0.3738(3) 0.8390(5) 0.1358(2) 0.077(2) Uani 1 d . .
H66A H -0.4293(3) 0.8436(5) 0.1415(2) 0.092 Uiso 1 calc R .
C67 C -0.3377(3) 0.9192(4) 0.1208(2) 0.0618(14) Uani 1 d . .
H67A H -0.3688(3) 0.9792(4) 0.1159(2) 0.074 Uiso 1 calc R .
C68 C -0.2556(3) 0.9134(3) 0.11262(13) 0.0462(11) Uani 1 d . .
H68A H -0.2313(3) 0.9691(3) 0.10207(13) 0.055 Uiso 1 calc R .
N1S N 1.2821(4) 0.3417(6) 0.2327(3) 0.131(3) Uani 1 d . .
C1S C 1.1932(5) 0.1787(5) 0.2352(3) 0.124(3) Uani 1 d . .
C2S C 1.2423(4) 0.2691(7) 0.2322(3) 0.110(3) Uani 1 d . .

loop_
_geom_bond_atom_site_label_1
_geom_bond_atom_site_label_2
_geom_bond_distance
_geom_bond_site_symmetry_2
_geom_bond_publ_flag
Co1 N1 2.043(3) . y
Co1 Cl3 2.2536(12) . y
Co1 Cl1 2.2673(10) . y
Co1 Cl2 2.2789(11) . y
Co2 N10 1.972(3) . y
Co2 N4 1.974(3) . y
Co2 N8 2.028(3) . y
Co2 N9 2.108(3) . y
Co2 C45 2.514(3) . y
Co3 N7 2.027(3) . y
Co3 N12 2.032(3) . y
Co3 N5 2.063(3) . y
Co3 N6 2.168(3) . y
Co3 N11 2.347(3) . y
N1 C7 1.300(5) . ?
N1 C1 1.440(4) . ?
N2 C11 1.302(5) . ?
N2 C7 1.361(5) . ?
N3 C11 1.349(5) . ?
N3 C12 1.425(5) . ?
N4 C24 1.311(5) . ?
N4 C18 1.431(5) . ?
N5 C24 1.346(4) . ?
N5 C28 1.380(5) . ?
N6 C28 1.291(5) . ?
N6 C29 1.411(5) . ?
N7 C41 1.310(4) . ?
N7 C35 1.435(4) . ?
N8 C41 1.345(4) . ?
N8 C45 1.379(4) . ?
N9 C45 1.299(4) . ?
N9 C46 1.418(5) . ?
N10 C58 1.311(4) . ?
N10 C52 1.431(4) . ?
N11 C58 1.349(4) . ?
N11 C62 1.352(4) . ?
N12 C62 1.310(5) . ?
N12 C63 1.428(5) . ?
C1 C6 1.362(5) . ?
C1 C2 1.386(5) . ?
C2 C3 1.368(6) . ?
C3 C4 1.356(6) . ?
C4 C5 1.379(7) . ?
C5 C6 1.386(6) . ?
C7 C8 1.500(5) . ?
C8 C9 1.516(6) . ?
C9 C10 1.501(6) . ?
C10 C11 1.491(5) . ?
C12 C13 1.379(5) . ?
C12 C17 1.392(5) . ?
C13 C14 1.377(5) . ?
C14 C15 1.381(6) . ?
C15 C16 1.376(6) . ?
C16 C17 1.367(6) . ?
C18 C23 1.380(6) . ?
C18 C19 1.382(6) . ?
C19 C20 1.373(7) . ?
C20 C21 1.367(10) . ?
C21 C22 1.373(9) . ?
C22 C23 1.379(6) . ?
C24 C25 1.505(5) . ?
C25 C26 1.514(5) . ?
C26 C27 1.516(5) . ?
C27 C28 1.511(5) . ?
C29 C34 1.380(6) . ?
C29 C30 1.390(6) . ?
C30 C31 1.382(6) . ?
C31 C32 1.361(8) . ?
C32 C33 1.363(8) . ?
C33 C34 1.383(7) . ?
C35 C40 1.372(5) . ?
C35 C36 1.380(5) . ?
C36 C37 1.381(6) . ?
C37 C38 1.361(7) . ?
C38 C39 1.360(7) . ?
C39 C40 1.377(6) . ?
C41 C42 1.507(5) . ?
C42 C43 1.507(5) . ?
C43 C44 1.515(5) . ?
C44 C45 1.491(5) . ?
C46 C47 1.383(6) . ?
C46 C51 1.387(6) . ?
C47 C48 1.388(6) . ?
C48 C49 1.360(7) . ?
C49 C50 1.363(7) . ?
C50 C51 1.373(6) . ?
C52 C57 1.377(5) . ?
C52 C53 1.383(5) . ?
C53 C54 1.392(6) . ?
C54 C55 1.367(6) . ?
C55 C56 1.369(6) . ?
C56 C57 1.383(6) . ?
C58 C59 1.503(5) . ?
C59 C60 1.514(5) . ?
C60 C61 1.503(5) . ?
C61 C62 1.504(5) . ?
C63 C64 1.379(6) . ?
C63 C68 1.388(6) . ?
C64 C65 1.381(7) . ?
C65 C66 1.370(8) . ?
C66 C67 1.361(8) . ?
C67 C68 1.386(6) . ?
N1S C2S 1.162(10) . ?
C1S C2S 1.461(12) . ?
